data_1522862
loop_
_publ_author_name
'Schubert, K.'
'Roesler, U.'

_publ_section_title
;
 Die Kristallstruktur von Pt Sn4
;
_journal_name_full 'Zeitschrift fuer Metallkunde'
_journal_page_first 298
_journal_page_last 300
_journal_volume 41
_journal_year 1950
_chemical_formula_sum 'Pt Sn4'
_space_group_IT_number 41
_symmetry_space_group_name_Hall 'A 2 -2ab'
_symmetry_space_group_name_H-M 'A b a 2'
_cell_angle_alpha 90
_cell_angle_beta 90
_cell_angle_gamma 90
_cell_formula_units_Z 4
_cell_length_a 6.397
_cell_length_b 6.426
_cell_length_c 11.381
_cell_volume 467.840
_citation_journal_id_ASTM ZEMTAE
_cod_data_source_file Schubert_ZEMTAE_1950_1840.cif
_cod_data_source_block Pt1Sn4
_cod_original_cell_volume 467.8401
_cod_original_formula_sum 'Pt1 Sn4'
_cod_database_code 1522862

loop_
_symmetry_equiv_pos_as_xyz
x,y,z
-x,-y,z
-x+1/2,y+1/2,z
x+1/2,-y+1/2,z
x,y+1/2,z+1/2
-x,-y+1/2,z+1/2
-x+1/2,y+1,z+1/2
x+1/2,-y+1,z+1/2

loop_
_atom_site_label
_atom_site_type_symbol
_atom_site_fract_x
_atom_site_fract_y
_atom_site_fract_z
_atom_site_occupancy
_atom_site_U_iso_or_equiv
Sn1 Sn 0.173 0.327 0.125 1 0.0
Pt1 Pt 0 0 0 1 0.0
Sn2 Sn 0.327 0.173 0.875 1 0.0
